data_7040368
loop_
_publ_author_name
'Rungthanaphatsophon, Pokpong'
'Barnes, Charles L.'
'Walensky, Justin R.'

_publ_section_title
;
 Copper(i) clusters with bulky dithiocarboxylate, thiolate, and selenolate
 ligands.
;
_journal_issue 36
_journal_name_full 'Dalton transactions (Cambridge, England : 2003)'
_journal_page_first 14265
_journal_page_last 14276
_journal_paper_doi 10.1039/c6dt02709a
_journal_volume 45
_journal_year 2016
_chemical_formula_moiety 'C72 H75 Cu3 Se3'
_chemical_formula_sum 'C72 H75 Cu3 Se3'
_chemical_formula_weight 1367.82
_space_group_crystal_system triclinic
_space_group_IT_number 2
_space_group_name_Hall '-P 1'
_space_group_name_H-M_alt 'P -1'
_symmetry_space_group_name_Hall '-P 1'
_symmetry_space_group_name_H-M 'P -1'
_atom_sites_solution_hydrogens geom
_audit_creation_method SHELXL-2014/7
_audit_update_record
;
2016-07-08 deposited with the CCDC.
2016-08-05 downloaded from the CCDC.
;
_cell_angle_alpha 85.712(3)
_cell_angle_beta 73.509(3)
_cell_angle_gamma 66.271(3)
_cell_formula_units_Z 2
_cell_length_a 13.183(4)
_cell_length_b 14.033(4)
_cell_length_c 18.660(5)
_cell_measurement_reflns_used 7950
_cell_measurement_temperature 100(2)
_cell_measurement_theta_max 26.78
_cell_measurement_theta_min 2.28
_cell_volume 3027.1(15)
_computing_structure_refinement 'SHELXL-2014/7 (Sheldrick, 2014)'
_diffrn_ambient_temperature 100(2)
_diffrn_measured_fraction_theta_full 0.998
_diffrn_measured_fraction_theta_max 0.974
_diffrn_measurement_device_type 'Bruker APEXII CCD area detector'
_diffrn_measurement_method 'omega scans'
_diffrn_radiation_type MoK\a
_diffrn_radiation_wavelength 0.71073
_diffrn_reflns_av_R_equivalents 0.0397
_diffrn_reflns_av_unetI/netI 0.0554
_diffrn_reflns_Laue_measured_fraction_full 0.998
_diffrn_reflns_Laue_measured_fraction_max 0.974
_diffrn_reflns_limit_h_max 17
_diffrn_reflns_limit_h_min -17
_diffrn_reflns_limit_k_max 18
_diffrn_reflns_limit_k_min -18
_diffrn_reflns_limit_l_max 24
_diffrn_reflns_limit_l_min -24
_diffrn_reflns_number 36064
_diffrn_reflns_point_group_measured_fraction_full 0.998
_diffrn_reflns_point_group_measured_fraction_max 0.974
_diffrn_reflns_theta_full 25.242
_diffrn_reflns_theta_max 27.767
_diffrn_reflns_theta_min 1.587
_diffrn_standards_decay_% 0.0
_exptl_absorpt_coefficient_mu 2.890
_exptl_absorpt_correction_T_max 0.87
_exptl_absorpt_correction_T_min 0.73
_exptl_absorpt_correction_type multi-scan
_exptl_crystal_colour colourless
_exptl_crystal_density_diffrn 1.501
_exptl_crystal_description plate
_exptl_crystal_F_000 1392
_exptl_crystal_size_max 0.125
_exptl_crystal_size_mid 0.125
_exptl_crystal_size_min 0.050
_refine_diff_density_max 0.488
_refine_diff_density_min -0.406
_refine_diff_density_rms 0.089
_refine_ls_extinction_method none
_refine_ls_goodness_of_fit_ref 1.013
_refine_ls_hydrogen_treatment constr
_refine_ls_matrix_type full
_refine_ls_number_parameters 721
_refine_ls_number_reflns 13923
_refine_ls_number_restraints 0
_refine_ls_restrained_S_all 1.013
_refine_ls_R_factor_all 0.0551
_refine_ls_R_factor_gt 0.0339
_refine_ls_shift/su_max 0.002
_refine_ls_shift/su_mean 0.000
_refine_ls_structure_factor_coef Fsqd
_refine_ls_weighting_details 'w=1/[\s^2^(Fo^2^)+(0.0289P)^2^+0.1421P] where P=(Fo^2^+2Fc^2^)/3'
_refine_ls_weighting_scheme calc
_refine_ls_wR_factor_gt 0.0659
_refine_ls_wR_factor_ref 0.0719
_reflns_Friedel_coverage 0.000
_reflns_number_gt 10609
_reflns_number_total 13923
_reflns_threshold_expression 'I > 2\s(I)'
_cod_data_source_file c6dt02709a2.cif
_cod_data_source_block mesterphse3cu3
_cod_depositor_comments 'Adding full bibliography for 7040358--7040370.cif.'
_cod_database_code 7040368
_shelx_shelxl_version_number 2014/7
_shelx_space_group_comment
;
The symmetry employed for this shelxl refinement is uniquely defined
by the following loop, which should always be used as a source of
symmetry information in preference to the above space-group names.
They are only intended as comments.
;
_shelx_estimated_absorpt_t_min 0.714
_shelx_estimated_absorpt_t_max 0.869

loop_
_space_group_symop_operation_xyz
'x, y, z'
'-x, -y, -z'

loop_
_atom_site_label
_atom_site_type_symbol
_atom_site_fract_x
_atom_site_fract_y
_atom_site_fract_z
_atom_site_U_iso_or_equiv
_atom_site_adp_type
_atom_site_occupancy
_atom_site_site_symmetry_order
_atom_site_calc_flag
_atom_site_refinement_flags_posn
_atom_site_refinement_flags_adp
Se2 Se 0.10241(2) 0.47176(2) 0.30301(2) 0.01458(6) Uani 1 1 d . .
Se3 Se 0.44865(2) 0.45408(2) 0.31346(2) 0.01635(7) Uani 1 1 d . .
Se1 Se 0.43313(2) 0.18310(2) 0.20783(2) 0.01492(6) Uani 1 1 d . .
Cu3 Cu 0.27441(3) 0.48680(3) 0.28984(2) 0.01754(8) Uani 1 1 d . .
Cu1 Cu 0.46911(3) 0.32211(3) 0.23646(2) 0.01858(8) Uani 1 1 d . .
Cu2 Cu 0.25473(3) 0.30951(2) 0.26769(2) 0.01813(8) Uani 1 1 d . .
C49 C 0.5331(2) 0.5272(2) 0.24796(15) 0.0166(6) Uani 1 1 d . .
C54 C 0.5903(2) 0.4945(2) 0.17318(15) 0.0180(6) Uani 1 1 d . .
C61 C 0.5852(2) 0.4083(2) 0.13345(15) 0.0183(6) Uani 1 1 d . .
C66 C 0.4974(2) 0.4297(2) 0.09817(15) 0.0189(6) Uani 1 1 d . .
C65 C 0.5075(2) 0.3544(2) 0.04859(15) 0.0220(6) Uani 1 1 d . .
H65 H 0.4501 0.3701 0.0230 0.026 Uiso 1 1 calc R U
C64 C 0.5991(2) 0.2571(2) 0.03557(15) 0.0219(6) Uani 1 1 d . .
C71 C 0.6061(3) 0.1768(3) -0.01678(18) 0.0352(8) Uani 1 1 d . .
H71A H 0.6865 0.1399 -0.0461 0.053 Uiso 1 1 calc R U
H71B H 0.5586 0.2112 -0.0506 0.053 Uiso 1 1 calc R U
H71C H 0.5780 0.1268 0.0122 0.053 Uiso 1 1 calc R U
C63 C 0.6829(2) 0.2362(2) 0.07250(16) 0.0237(7) Uani 1 1 d . .
H63 H 0.7448 0.1695 0.0651 0.028 Uiso 1 1 calc R U
C62 C 0.6790(2) 0.3100(2) 0.12000(15) 0.0196(6) Uani 1 1 d . .
C70 C 0.7754(2) 0.2865(2) 0.15567(17) 0.0273(7) Uani 1 1 d . .
H70A H 0.8251 0.2120 0.1484 0.041 Uiso 1 1 calc R U
H70B H 0.7428 0.3052 0.2093 0.041 Uiso 1 1 calc R U
H70C H 0.8209 0.3270 0.1324 0.041 Uiso 1 1 calc R U
C72 C 0.3945(2) 0.5324(2) 0.11187(17) 0.0253(7) Uani 1 1 d . .
H72A H 0.3379 0.5313 0.1587 0.038 Uiso 1 1 calc R U
H72B H 0.3596 0.5442 0.0704 0.038 Uiso 1 1 calc R U
H72C H 0.4192 0.5887 0.1154 0.038 Uiso 1 1 calc R U
C53 C 0.6570(2) 0.5465(2) 0.13079(17) 0.0248(7) Uani 1 1 d . .
H53 H 0.6963 0.5256 0.0797 0.030 Uiso 1 1 calc R U
C52 C 0.6665(3) 0.6277(2) 0.16219(17) 0.0280(7) Uani 1 1 d . .
H52 H 0.7124 0.6619 0.1328 0.034 Uiso 1 1 calc R U
C51 C 0.6091(3) 0.6591(2) 0.23647(17) 0.0248(7) Uani 1 1 d . .
H51 H 0.6161 0.7148 0.2578 0.030 Uiso 1 1 calc R U
C50 C 0.5411(2) 0.6099(2) 0.28052(15) 0.0184(6) Uani 1 1 d . .
C55 C 0.4773(2) 0.6503(2) 0.35977(15) 0.0179(6) Uani 1 1 d . .
C60 C 0.3684(2) 0.7318(2) 0.37406(16) 0.0215(6) Uani 1 1 d . .
C69 C 0.3137(3) 0.7735(2) 0.31132(18) 0.0337(8) Uani 1 1 d . .
H69A H 0.3025 0.7181 0.2899 0.051 Uiso 1 1 calc R U
H69B H 0.3642 0.7981 0.2725 0.051 Uiso 1 1 calc R U
H69C H 0.2390 0.8315 0.3307 0.051 Uiso 1 1 calc R U
C59 C 0.3105(3) 0.7723(2) 0.44715(17) 0.0260(7) Uani 1 1 d . .
H59 H 0.2363 0.8277 0.4568 0.031 Uiso 1 1 calc R U
C58 C 0.3575(2) 0.7343(2) 0.50612(16) 0.0238(7) Uani 1 1 d . .
C57 C 0.4655(2) 0.6524(2) 0.49068(16) 0.0218(6) Uani 1 1 d . .
H57 H 0.4989 0.6250 0.5306 0.026 Uiso 1 1 calc R U
C56 C 0.5264(2) 0.6093(2) 0.41861(16) 0.0180(6) Uani 1 1 d . .
C67 C 0.6425(2) 0.5203(2) 0.40477(16) 0.0228(6) Uani 1 1 d . .
H67A H 0.7019 0.5433 0.3746 0.034 Uiso 1 1 calc R U
H67B H 0.6428 0.4627 0.3780 0.034 Uiso 1 1 calc R U
H67C H 0.6585 0.4969 0.4527 0.034 Uiso 1 1 calc R U
C68 C 0.2945(3) 0.7804(3) 0.58510(18) 0.0384(8) Uani 1 1 d . .
H68A H 0.2939 0.8499 0.5885 0.058 Uiso 1 1 calc R U
H68B H 0.3338 0.7354 0.6201 0.058 Uiso 1 1 calc R U
H68C H 0.2150 0.7855 0.5978 0.058 Uiso 1 1 calc R U
C1 C 0.4675(2) 0.0874(2) 0.28667(15) 0.0165(6) Uani 1 1 d . .
C6 C 0.3868(2) 0.0992(2) 0.35714(15) 0.0191(6) Uani 1 1 d . .
C13 C 0.2669(2) 0.1822(2) 0.37986(14) 0.0160(6) Uani 1 1 d . .
C14 C 0.2415(2) 0.2717(2) 0.42300(15) 0.0172(6) Uani 1 1 d . .
C15 C 0.1267(2) 0.3351(2) 0.45675(15) 0.0178(6) Uani 1 1 d . .
H15 H 0.1096 0.3953 0.4857 0.021 Uiso 1 1 calc R U
C16 C 0.0360(2) 0.3131(2) 0.44944(15) 0.0190(6) Uani 1 1 d . .
C17 C 0.0625(2) 0.2261(2) 0.40557(15) 0.0208(6) Uani 1 1 d . .
H17 H 0.0015 0.2117 0.3984 0.025 Uiso 1 1 calc R U
C18 C 0.1759(2) 0.1595(2) 0.37187(15) 0.0190(6) Uani 1 1 d . .
C24 C 0.2023(3) 0.0599(2) 0.33131(17) 0.0278(7) Uani 1 1 d . .
H24A H 0.1305 0.0586 0.3270 0.042 Uiso 1 1 calc R U
H24B H 0.2394 0.0004 0.3592 0.042 Uiso 1 1 calc R U
H24C H 0.2543 0.0561 0.2812 0.042 Uiso 1 1 calc R U
C23 C -0.0877(2) 0.3815(2) 0.48908(17) 0.0290(7) Uani 1 1 d . .
H23A H -0.0918 0.4046 0.5385 0.043 Uiso 1 1 calc R U
H23B H -0.1358 0.3418 0.4949 0.043 Uiso 1 1 calc R U
H23C H -0.1156 0.4423 0.4595 0.043 Uiso 1 1 calc R U
C22 C 0.3376(2) 0.2923(2) 0.43785(16) 0.0214(6) Uani 1 1 d . .
H22A H 0.3088 0.3654 0.4546 0.032 Uiso 1 1 calc R U
H22B H 0.4010 0.2779 0.3918 0.032 Uiso 1 1 calc R U
H22C H 0.3653 0.2471 0.4768 0.032 Uiso 1 1 calc R U
C5 C 0.4173(3) 0.0249(2) 0.41001(16) 0.0263(7) Uani 1 1 d . .
H5 H 0.3642 0.0328 0.4581 0.032 Uiso 1 1 calc R U
C4 C 0.5220(3) -0.0595(2) 0.39458(17) 0.0328(8) Uani 1 1 d . .
H4 H 0.5406 -0.1091 0.4313 0.039 Uiso 1 1 calc R U
C3 C 0.5996(3) -0.0708(2) 0.32450(17) 0.0262(7) Uani 1 1 d . .
H3 H 0.6713 -0.1294 0.3133 0.031 Uiso 1 1 calc R U
C2 C 0.5749(2) 0.0017(2) 0.27043(15) 0.0181(6) Uani 1 1 d . .
C7 C 0.6665(2) -0.0184(2) 0.19690(15) 0.0179(6) Uani 1 1 d . .
C12 C 0.6628(2) -0.0665(2) 0.13510(16) 0.0194(6) Uani 1 1 d . .
C21 C 0.5578(3) -0.0859(2) 0.13602(17) 0.0282(7) Uani 1 1 d . .
H21A H 0.5780 -0.1369 0.0958 0.042 Uiso 1 1 calc R U
H21B H 0.4967 -0.0204 0.1286 0.042 Uiso 1 1 calc R U
H21C H 0.5305 -0.1130 0.1843 0.042 Uiso 1 1 calc R U
C11 C 0.7583(2) -0.0979(2) 0.07276(15) 0.0220(6) Uani 1 1 d . .
H11 H 0.7560 -0.1314 0.0312 0.026 Uiso 1 1 calc R U
C10 C 0.8572(2) -0.0820(2) 0.06899(15) 0.0214(6) Uani 1 1 d . .
C20 C 0.9632(3) -0.1256(2) 0.00300(17) 0.0324(8) Uani 1 1 d . .
H20A H 0.9895 -0.0703 -0.0168 0.049 Uiso 1 1 calc R U
H20B H 0.9442 -0.1526 -0.0361 0.049 Uiso 1 1 calc R U
H20C H 1.0245 -0.1820 0.0192 0.049 Uiso 1 1 calc R U
C9 C 0.8577(2) -0.0308(2) 0.12973(16) 0.0217(6) Uani 1 1 d . .
H9 H 0.9237 -0.0175 0.1275 0.026 Uiso 1 1 calc R U
C8 C 0.7647(2) 0.0016(2) 0.19376(15) 0.0185(6) Uani 1 1 d . .
C19 C 0.7696(2) 0.0546(2) 0.25888(16) 0.0243(7) Uani 1 1 d . .
H19A H 0.7705 0.0095 0.3016 0.036 Uiso 1 1 calc R U
H19B H 0.7018 0.1205 0.2725 0.036 Uiso 1 1 calc R U
H19C H 0.8397 0.0685 0.2451 0.036 Uiso 1 1 calc R U
C25 C 0.0459(2) 0.5286(2) 0.21681(14) 0.0151(6) Uani 1 1 d . .
C30 C -0.0033(2) 0.6375(2) 0.21149(15) 0.0154(6) Uani 1 1 d . .
C37 C -0.0181(2) 0.71404(19) 0.26980(15) 0.0163(6) Uani 1 1 d . .
C38 C -0.1047(2) 0.7325(2) 0.33766(15) 0.0173(6) Uani 1 1 d . .
C39 C -0.1213(2) 0.8077(2) 0.38941(16) 0.0198(6) Uani 1 1 d . .
H39 H -0.1797 0.8194 0.4355 0.024 Uiso 1 1 calc R U
C40 C -0.0548(2) 0.8659(2) 0.37529(16) 0.0217(6) Uani 1 1 d . .
C41 C 0.0282(2) 0.8494(2) 0.30678(16) 0.0199(6) Uani 1 1 d . .
H41 H 0.0731 0.8900 0.2960 0.024 Uiso 1 1 calc R U
C42 C 0.0476(2) 0.7749(2) 0.25328(16) 0.0180(6) Uani 1 1 d . .
C48 C 0.1373(2) 0.7619(2) 0.17925(16) 0.0212(6) Uani 1 1 d . .
H48A H 0.1005 0.8049 0.1425 0.032 Uiso 1 1 calc R U
H48B H 0.1734 0.6886 0.1617 0.032 Uiso 1 1 calc R U
H48C H 0.1963 0.7838 0.1855 0.032 Uiso 1 1 calc R U
C47 C -0.0701(3) 0.9440(2) 0.43325(17) 0.0302(7) Uani 1 1 d . .
H47A H -0.0159 0.9106 0.4632 0.045 Uiso 1 1 calc R U
H47B H -0.1492 0.9694 0.4660 0.045 Uiso 1 1 calc R U
H47C H -0.0550 1.0028 0.4081 0.045 Uiso 1 1 calc R U
C46 C -0.1808(2) 0.6724(2) 0.35527(16) 0.0213(6) Uani 1 1 d . .
H46A H -0.1403 0.6045 0.3738 0.032 Uiso 1 1 calc R U
H46B H -0.1991 0.6623 0.3098 0.032 Uiso 1 1 calc R U
H46C H -0.2523 0.7115 0.3936 0.032 Uiso 1 1 calc R U
C29 C -0.0466(2) 0.6783(2) 0.15089(16) 0.0210(6) Uani 1 1 d . .
H29 H -0.0794 0.7518 0.1469 0.025 Uiso 1 1 calc R U
C28 C -0.0430(2) 0.6147(2) 0.09651(16) 0.0239(7) Uani 1 1 d . .
H28 H -0.0698 0.6437 0.0544 0.029 Uiso 1 1 calc R U
C27 C 0.0002(2) 0.5080(2) 0.10414(15) 0.0202(6) Uani 1 1 d . .
H27 H 0.0008 0.4641 0.0676 0.024 Uiso 1 1 calc R U
C26 C 0.0431(2) 0.4636(2) 0.16449(15) 0.0165(6) Uani 1 1 d . .
C31 C 0.0770(2) 0.3481(2) 0.17053(15) 0.0160(6) Uani 1 1 d . .
C36 C 0.1797(2) 0.2778(2) 0.12211(15) 0.0167(6) Uani 1 1 d . .
C45 C 0.2637(2) 0.3157(2) 0.06987(16) 0.0254(7) Uani 1 1 d . .
H45A H 0.3401 0.2583 0.0557 0.038 Uiso 1 1 calc R U
H45B H 0.2677 0.3726 0.0948 0.038 Uiso 1 1 calc R U
H45C H 0.2381 0.3409 0.0250 0.038 Uiso 1 1 calc R U
C35 C 0.2025(2) 0.1721(2) 0.12339(15) 0.0199(6) Uani 1 1 d . .
H35 H 0.2731 0.1246 0.0921 0.024 Uiso 1 1 calc R U
C34 C 0.1259(2) 0.1339(2) 0.16872(16) 0.0202(6) Uani 1 1 d . .
C44 C 0.1487(3) 0.0199(2) 0.16520(17) 0.0285(7) Uani 1 1 d . .
H44A H 0.1538 -0.0004 0.1148 0.043 Uiso 1 1 calc R U
H44B H 0.0856 0.0074 0.2015 0.043 Uiso 1 1 calc R U
H44C H 0.2215 -0.0215 0.1771 0.043 Uiso 1 1 calc R U
C33 C 0.0256(2) 0.2041(2) 0.21687(16) 0.0201(6) Uani 1 1 d . .
H33 H -0.0271 0.1787 0.2492 0.024 Uiso 1 1 calc R U
C32 C 0.0001(2) 0.3104(2) 0.21906(15) 0.0176(6) Uani 1 1 d . .
C43 C -0.1094(2) 0.3835(2) 0.27238(16) 0.0219(6) Uani 1 1 d . .
H43A H -0.1557 0.3447 0.2981 0.033 Uiso 1 1 calc R U
H43B H -0.1535 0.4388 0.2444 0.033 Uiso 1 1 calc R U
H43C H -0.0902 0.4144 0.3093 0.033 Uiso 1 1 calc R U

loop_
_atom_site_aniso_label
_atom_site_aniso_U_11
_atom_site_aniso_U_22
_atom_site_aniso_U_33
_atom_site_aniso_U_23
_atom_site_aniso_U_13
_atom_site_aniso_U_12
Se2 0.01422(14) 0.01327(13) 0.01485(14) 0.00172(11) -0.00525(11) -0.00346(11)
Se3 0.01813(15) 0.01756(14) 0.01595(15) 0.00066(11) -0.00525(12) -0.00935(12)
Se1 0.01682(14) 0.01206(13) 0.01466(14) 0.00047(11) -0.00565(11) -0.00366(11)
Cu3 0.01685(18) 0.01689(17) 0.01962(19) 0.00037(14) -0.00568(15) -0.00698(14)
Cu1 0.01912(18) 0.01530(17) 0.02144(19) -0.00107(14) -0.00629(15) -0.00623(15)
Cu2 0.01592(18) 0.01338(17) 0.0231(2) -0.00102(14) -0.00586(15) -0.00323(14)
C49 0.0142(14) 0.0147(14) 0.0217(15) 0.0047(11) -0.0059(12) -0.0066(11)
C54 0.0173(14) 0.0175(14) 0.0193(15) 0.0013(12) -0.0062(12) -0.0063(12)
C61 0.0186(15) 0.0222(15) 0.0122(14) 0.0004(11) 0.0000(12) -0.0090(12)
C66 0.0147(14) 0.0229(15) 0.0165(15) 0.0039(12) -0.0018(12) -0.0071(12)
C65 0.0185(15) 0.0337(17) 0.0164(15) 0.0023(13) -0.0049(12) -0.0132(14)
C64 0.0230(16) 0.0277(16) 0.0149(15) -0.0028(12) 0.0032(12) -0.0150(14)
C71 0.0320(19) 0.040(2) 0.0329(19) -0.0126(16) -0.0027(15) -0.0158(16)
C63 0.0217(16) 0.0201(15) 0.0235(16) -0.0024(13) -0.0003(13) -0.0058(13)
C62 0.0180(15) 0.0224(15) 0.0167(15) 0.0004(12) -0.0033(12) -0.0073(12)
C70 0.0215(16) 0.0258(16) 0.0313(18) 0.0003(14) -0.0096(14) -0.0046(13)
C72 0.0206(16) 0.0250(16) 0.0246(17) 0.0040(13) -0.0062(13) -0.0038(13)
C53 0.0262(17) 0.0275(17) 0.0201(16) 0.0034(13) -0.0029(13) -0.0130(14)
C52 0.0300(18) 0.0271(17) 0.0304(18) 0.0056(14) -0.0045(14) -0.0182(15)
C51 0.0296(17) 0.0214(15) 0.0302(18) 0.0021(13) -0.0115(14) -0.0151(14)
C50 0.0181(15) 0.0183(14) 0.0217(16) 0.0019(12) -0.0100(12) -0.0071(12)
C55 0.0232(15) 0.0150(14) 0.0211(15) 0.0000(11) -0.0089(13) -0.0112(12)
C60 0.0240(16) 0.0169(14) 0.0268(17) -0.0024(12) -0.0123(13) -0.0074(13)
C69 0.0361(19) 0.0251(17) 0.038(2) -0.0018(15) -0.0220(16) -0.0019(15)
C59 0.0198(16) 0.0183(15) 0.0351(19) -0.0057(13) -0.0066(14) -0.0023(13)
C58 0.0252(16) 0.0196(15) 0.0244(17) -0.0078(13) -0.0022(13) -0.0084(13)
C57 0.0260(16) 0.0238(16) 0.0224(16) 0.0025(13) -0.0105(13) -0.0146(13)
C56 0.0177(14) 0.0185(14) 0.0241(16) 0.0016(12) -0.0094(12) -0.0112(12)
C67 0.0211(16) 0.0251(16) 0.0220(16) 0.0008(13) -0.0066(13) -0.0086(13)
C68 0.041(2) 0.035(2) 0.0279(19) -0.0080(15) -0.0036(16) -0.0062(16)
C1 0.0193(14) 0.0139(13) 0.0181(15) 0.0038(11) -0.0098(12) -0.0058(12)
C6 0.0199(15) 0.0194(15) 0.0184(15) 0.0015(12) -0.0064(12) -0.0078(12)
C13 0.0158(14) 0.0154(14) 0.0138(14) 0.0032(11) -0.0036(11) -0.0041(11)
C14 0.0211(15) 0.0169(14) 0.0148(14) 0.0067(11) -0.0082(12) -0.0078(12)
C15 0.0215(15) 0.0136(14) 0.0169(15) 0.0011(11) -0.0061(12) -0.0053(12)
C16 0.0203(15) 0.0161(14) 0.0176(15) 0.0064(12) -0.0050(12) -0.0055(12)
C17 0.0202(15) 0.0207(15) 0.0242(16) 0.0060(12) -0.0100(13) -0.0092(13)
C18 0.0226(15) 0.0157(14) 0.0190(15) 0.0044(12) -0.0080(12) -0.0070(12)
C24 0.0324(18) 0.0225(16) 0.0325(18) 0.0003(14) -0.0147(15) -0.0108(14)
C23 0.0239(17) 0.0257(17) 0.0315(18) -0.0010(14) -0.0056(14) -0.0052(14)
C22 0.0237(16) 0.0250(16) 0.0204(16) 0.0022(12) -0.0104(13) -0.0121(13)
C5 0.0258(17) 0.0289(17) 0.0163(16) 0.0053(13) -0.0023(13) -0.0062(14)
C4 0.0282(18) 0.0300(18) 0.0268(18) 0.0147(14) -0.0074(15) -0.0006(15)
C3 0.0215(16) 0.0200(15) 0.0285(18) 0.0036(13) -0.0080(14) 0.0006(13)
C2 0.0195(15) 0.0166(14) 0.0176(15) -0.0009(11) -0.0055(12) -0.0062(12)
C7 0.0186(15) 0.0118(13) 0.0193(15) 0.0007(11) -0.0072(12) -0.0007(11)
C12 0.0206(15) 0.0111(13) 0.0248(16) 0.0015(12) -0.0109(13) -0.0017(12)
C21 0.0312(18) 0.0235(16) 0.0321(18) -0.0022(14) -0.0145(15) -0.0087(14)
C11 0.0303(17) 0.0146(14) 0.0160(15) -0.0009(12) -0.0099(13) -0.0012(13)
C10 0.0228(16) 0.0164(14) 0.0170(15) 0.0041(12) -0.0065(12) 0.0001(12)
C20 0.0309(18) 0.0327(18) 0.0230(17) 0.0000(14) -0.0011(14) -0.0062(15)
C9 0.0180(15) 0.0150(14) 0.0284(17) 0.0053(12) -0.0073(13) -0.0031(12)
C8 0.0193(15) 0.0105(13) 0.0211(15) 0.0028(11) -0.0078(12) -0.0004(11)
C19 0.0231(16) 0.0230(16) 0.0282(17) -0.0030(13) -0.0105(14) -0.0076(13)
C25 0.0133(13) 0.0176(14) 0.0135(14) 0.0022(11) -0.0038(11) -0.0054(11)
C30 0.0137(14) 0.0146(13) 0.0183(15) 0.0050(11) -0.0041(11) -0.0070(11)
C37 0.0172(14) 0.0108(13) 0.0189(15) 0.0031(11) -0.0094(12) -0.0011(11)
C38 0.0180(15) 0.0142(14) 0.0165(15) 0.0052(11) -0.0075(12) -0.0021(12)
C39 0.0215(15) 0.0159(14) 0.0177(15) 0.0030(11) -0.0055(12) -0.0036(12)
C40 0.0282(17) 0.0154(14) 0.0210(16) 0.0015(12) -0.0114(13) -0.0052(13)
C41 0.0226(15) 0.0144(14) 0.0258(16) 0.0056(12) -0.0107(13) -0.0085(12)
C42 0.0158(14) 0.0149(14) 0.0219(15) 0.0035(12) -0.0075(12) -0.0037(12)
C48 0.0216(15) 0.0187(15) 0.0245(16) 0.0035(12) -0.0069(13) -0.0093(13)
C47 0.043(2) 0.0211(16) 0.0264(18) -0.0018(13) -0.0100(15) -0.0125(15)
C46 0.0202(15) 0.0191(15) 0.0229(16) 0.0031(12) -0.0047(13) -0.0073(13)
C29 0.0227(16) 0.0171(14) 0.0231(16) 0.0063(12) -0.0081(13) -0.0075(12)
C28 0.0295(17) 0.0238(16) 0.0199(16) 0.0082(13) -0.0134(13) -0.0091(14)
C27 0.0221(15) 0.0218(15) 0.0158(15) -0.0012(12) -0.0076(12) -0.0058(13)
C26 0.0139(14) 0.0168(14) 0.0159(14) -0.0008(11) -0.0020(11) -0.0043(11)
C31 0.0180(14) 0.0169(14) 0.0136(14) -0.0010(11) -0.0068(11) -0.0058(12)
C36 0.0169(14) 0.0197(14) 0.0144(14) -0.0020(11) -0.0069(11) -0.0060(12)
C45 0.0211(16) 0.0280(17) 0.0238(17) -0.0035(13) -0.0001(13) -0.0100(14)
C35 0.0182(15) 0.0193(15) 0.0177(15) -0.0046(12) -0.0063(12) -0.0010(12)
C34 0.0270(16) 0.0160(14) 0.0198(15) 0.0012(12) -0.0129(13) -0.0066(13)
C44 0.0395(19) 0.0163(15) 0.0282(18) -0.0011(13) -0.0099(15) -0.0089(14)
C33 0.0215(15) 0.0200(15) 0.0212(16) 0.0019(12) -0.0060(13) -0.0106(13)
C32 0.0137(14) 0.0181(14) 0.0194(15) -0.0006(12) -0.0060(12) -0.0034(12)
C43 0.0183(15) 0.0214(15) 0.0255(16) -0.0008(12) -0.0024(13) -0.0094(13)

loop_
_atom_type_symbol
_atom_type_description
_atom_type_scat_dispersion_real
_atom_type_scat_dispersion_imag
_atom_type_scat_source
C C 0.0033 0.0016 'International Tables Vol C Tables 4.2.6.8 and 6.1.1.4'
H H 0.0000 0.0000 'International Tables Vol C Tables 4.2.6.8 and 6.1.1.4'
Cu Cu 0.3201 1.2651 'International Tables Vol C Tables 4.2.6.8 and 6.1.1.4'
Se Se -0.0929 2.2259 'International Tables Vol C Tables 4.2.6.8 and 6.1.1.4'

loop_
_geom_angle_atom_site_label_1
_geom_angle_atom_site_label_2
_geom_angle_atom_site_label_3
_geom_angle
C25 Se2 Cu3 109.34(8)
C25 Se2 Cu2 108.87(8)
Cu3 Se2 Cu2 70.50(2)
C49 Se3 Cu1 103.59(8)
C49 Se3 Cu3 112.37(8)
Cu1 Se3 Cu3 69.924(15)
C1 Se1 Cu1 104.06(8)
C1 Se1 Cu2 102.40(8)
Cu1 Se1 Cu2 74.20(2)
Se2 Cu3 Se3 157.02(2)
Se2 Cu3 Cu1 118.25(3)
Se3 Cu3 Cu1 54.907(19)
Se2 Cu3 Cu2 55.267(12)
Se3 Cu3 Cu2 111.332(17)
Cu1 Cu3 Cu2 63.25(2)
Se3 Cu1 Se1 154.50(2)
Se3 Cu1 Cu3 55.169(19)
Se1 Cu1 Cu3 111.30(3)
Se3 Cu1 Cu2 107.574(17)
Se1 Cu1 Cu2 52.946(12)
Cu3 Cu1 Cu2 58.77(2)
Se1 Cu2 Se2 160.887(19)
Se1 Cu2 Cu3 110.42(2)
Se2 Cu2 Cu3 54.24(2)
Se1 Cu2 Cu1 52.85(2)
Se2 Cu2 Cu1 111.97(2)
Cu3 Cu2 Cu1 57.976(12)
C54 C49 C50 121.5(2)
C54 C49 Se3 121.6(2)
C50 C49 Se3 116.8(2)
C49 C54 C53 118.2(3)
C49 C54 C61 125.1(2)
C53 C54 C61 116.6(2)
C66 C61 C62 119.3(2)
C66 C61 C54 120.0(2)
C62 C61 C54 119.8(2)
C65 C66 C61 119.0(3)
C65 C66 C72 119.6(3)
C61 C66 C72 121.3(3)
C64 C65 C66 121.9(3)
C64 C65 H65 119.0
C66 C65 H65 119.0
C63 C64 C65 118.2(3)
C63 C64 C71 121.1(3)
C65 C64 C71 120.7(3)
C64 C71 H71A 109.5
C64 C71 H71B 109.5
H71A C71 H71B 109.5
C64 C71 H71C 109.5
H71A C71 H71C 109.5
H71B C71 H71C 109.5
C64 C63 C62 122.0(3)
C64 C63 H63 119.0
C62 C63 H63 119.0
C63 C62 C61 119.5(3)
C63 C62 C70 120.4(3)
C61 C62 C70 120.1(2)
C62 C70 H70A 109.5
C62 C70 H70B 109.5
H70A C70 H70B 109.5
C62 C70 H70C 109.5
H70A C70 H70C 109.5
H70B C70 H70C 109.5
C66 C72 H72A 109.5
C66 C72 H72B 109.5
H72A C72 H72B 109.5
C66 C72 H72C 109.5
H72A C72 H72C 109.5
H72B C72 H72C 109.5
C52 C53 C54 121.1(3)
C52 C53 H53 119.5
C54 C53 H53 119.5
C51 C52 C53 119.9(3)
C51 C52 H52 120.1
C53 C52 H52 120.1
C52 C51 C50 120.9(3)
C52 C51 H51 119.6
C50 C51 H51 119.6
C51 C50 C49 118.5(3)
C51 C50 C55 118.3(2)
C49 C50 C55 123.2(2)
C60 C55 C56 120.1(3)
C60 C55 C50 118.8(2)
C56 C55 C50 121.1(2)
C59 C60 C55 119.1(3)
C59 C60 C69 120.8(3)
C55 C60 C69 120.2(3)
C60 C69 H69A 109.5
C60 C69 H69B 109.5
H69A C69 H69B 109.5
C60 C69 H69C 109.5
H69A C69 H69C 109.5
H69B C69 H69C 109.5
C58 C59 C60 122.1(3)
C58 C59 H59 119.0
C60 C59 H59 119.0
C59 C58 C57 117.8(3)
C59 C58 C68 121.5(3)
C57 C58 C68 120.6(3)
C58 C57 C56 122.1(3)
C58 C57 H57 119.0
C56 C57 H57 119.0
C57 C56 C55 118.8(3)
C57 C56 C67 120.2(2)
C55 C56 C67 121.0(3)
C56 C67 H67A 109.5
C56 C67 H67B 109.5
H67A C67 H67B 109.5
C56 C67 H67C 109.5
H67A C67 H67C 109.5
H67B C67 H67C 109.5
C58 C68 H68A 109.5
C58 C68 H68B 109.5
H68A C68 H68B 109.5
C58 C68 H68C 109.5
H68A C68 H68C 109.5
H68B C68 H68C 109.5
C2 C1 C6 120.2(2)
C2 C1 Se1 117.8(2)
C6 C1 Se1 121.9(2)
C5 C6 C1 118.2(2)
C5 C6 C13 116.1(2)
C1 C6 C13 125.6(2)
C18 C13 C14 119.4(2)
C18 C13 C6 118.4(2)
C14 C13 C6 120.8(2)
C15 C14 C13 119.0(2)
C15 C14 C22 120.6(2)
C13 C14 C22 120.2(2)
C14 C15 C16 122.1(3)
C14 C15 H15 119.0
C16 C15 H15 119.0
C17 C16 C15 118.1(3)
C17 C16 C23 121.1(3)
C15 C16 C23 120.8(3)
C16 C17 C18 121.8(3)
C16 C17 H17 119.1
C18 C17 H17 119.1
C17 C18 C13 119.6(2)
C17 C18 C24 120.7(3)
C13 C18 C24 119.6(2)
C18 C24 H24A 109.5
C18 C24 H24B 109.5
H24A C24 H24B 109.5
C18 C24 H24C 109.5
H24A C24 H24C 109.5
H24B C24 H24C 109.5
C16 C23 H23A 109.5
C16 C23 H23B 109.5
H23A C23 H23B 109.5
C16 C23 H23C 109.5
H23A C23 H23C 109.5
H23B C23 H23C 109.5
C14 C22 H22A 109.5
C14 C22 H22B 109.5
H22A C22 H22B 109.5
C14 C22 H22C 109.5
H22A C22 H22C 109.5
H22B C22 H22C 109.5
C4 C5 C6 122.1(3)
C4 C5 H5 119.0
C6 C5 H5 119.0
C5 C4 C3 118.9(3)
C5 C4 H4 120.5
C3 C4 H4 120.5
C4 C3 C2 121.5(3)
C4 C3 H3 119.3
C2 C3 H3 119.3
C3 C2 C1 119.1(3)
C3 C2 C7 116.6(2)
C1 C2 C7 124.3(2)
C12 C7 C8 119.8(3)
C12 C7 C2 121.7(2)
C8 C7 C2 118.0(2)
C11 C12 C7 119.0(3)
C11 C12 C21 120.0(3)
C7 C12 C21 121.0(3)
C12 C21 H21A 109.5
C12 C21 H21B 109.5
H21A C21 H21B 109.5
C12 C21 H21C 109.5
H21A C21 H21C 109.5
H21B C21 H21C 109.5
C12 C11 C10 122.4(3)
C12 C11 H11 118.8
C10 C11 H11 118.8
C9 C10 C11 117.8(3)
C9 C10 C20 121.4(3)
C11 C10 C20 120.7(3)
C10 C20 H20A 109.5
C10 C20 H20B 109.5
H20A C20 H20B 109.5
C10 C20 H20C 109.5
H20A C20 H20C 109.5
H20B C20 H20C 109.5
C10 C9 C8 122.2(3)
C10 C9 H9 118.9
C8 C9 H9 118.9
C9 C8 C7 118.8(3)
C9 C8 C19 120.5(3)
C7 C8 C19 120.7(2)
C8 C19 H19A 109.5
C8 C19 H19B 109.5
H19A C19 H19B 109.5
C8 C19 H19C 109.5
H19A C19 H19C 109.5
H19B C19 H19C 109.5
C26 C25 C30 119.8(2)
C26 C25 Se2 121.01(19)
C30 C25 Se2 118.86(19)
C29 C30 C25 118.9(2)
C29 C30 C37 117.1(2)
C25 C30 C37 123.9(2)
C38 C37 C42 119.6(2)
C38 C37 C30 120.4(2)
C42 C37 C30 119.7(2)
C39 C38 C37 119.6(3)
C39 C38 C46 119.5(2)
C37 C38 C46 120.9(2)
C40 C39 C38 121.6(3)
C40 C39 H39 119.2
C38 C39 H39 119.2
C39 C40 C41 118.3(3)
C39 C40 C47 121.1(3)
C41 C40 C47 120.6(3)
C40 C41 C42 122.0(3)
C40 C41 H41 119.0
C42 C41 H41 119.0
C41 C42 C37 118.8(3)
C41 C42 C48 119.6(2)
C37 C42 C48 121.5(2)
C42 C48 H48A 109.5
C42 C48 H48B 109.5
H48A C48 H48B 109.5
C42 C48 H48C 109.5
H48A C48 H48C 109.5
H48B C48 H48C 109.5
C40 C47 H47A 109.5
C40 C47 H47B 109.5
H47A C47 H47B 109.5
C40 C47 H47C 109.5
H47A C47 H47C 109.5
H47B C47 H47C 109.5
C38 C46 H46A 109.5
C38 C46 H46B 109.5
H46A C46 H46B 109.5
C38 C46 H46C 109.5
H46A C46 H46C 109.5
H46B C46 H46C 109.5
C28 C29 C30 121.6(3)
C28 C29 H29 119.2
C30 C29 H29 119.2
C29 C28 C27 119.1(3)
C29 C28 H28 120.5
C27 C28 H28 120.5
C28 C27 C26 121.3(3)
C28 C27 H27 119.3
C26 C27 H27 119.3
C27 C26 C25 119.0(2)
C27 C26 C31 116.3(2)
C25 C26 C31 124.6(2)
C32 C31 C36 119.6(2)
C32 C31 C26 119.6(2)
C36 C31 C26 120.4(2)
C35 C36 C31 119.1(2)
C35 C36 C45 120.0(2)
C31 C36 C45 120.8(2)
C36 C45 H45A 109.5
C36 C45 H45B 109.5
H45A C45 H45B 109.5
C36 C45 H45C 109.5
H45A C45 H45C 109.5
H45B C45 H45C 109.5
C34 C35 C36 122.1(3)
C34 C35 H35 118.9
C36 C35 H35 118.9
C35 C34 C33 118.1(3)
C35 C34 C44 121.2(3)
C33 C34 C44 120.8(3)
C34 C44 H44A 109.5
C34 C44 H44B 109.5
H44A C44 H44B 109.5
C34 C44 H44C 109.5
H44A C44 H44C 109.5
H44B C44 H44C 109.5
C32 C33 C34 122.0(3)
C32 C33 H33 119.0
C34 C33 H33 119.0
C33 C32 C31 119.1(2)
C33 C32 C43 120.1(2)
C31 C32 C43 120.8(2)
C32 C43 H43A 109.5
C32 C43 H43B 109.5
H43A C43 H43B 109.5
C32 C43 H43C 109.5
H43A C43 H43C 109.5
H43B C43 H43C 109.5

loop_
_geom_bond_atom_site_label_1
_geom_bond_atom_site_label_2
_geom_bond_distance
Se2 C25 1.947(3)
Se2 Cu3 2.3038(8)
Se2 Cu2 2.3332(6)
Se3 C49 1.936(3)
Se3 Cu1 2.3115(7)
Se3 Cu3 2.3189(8)
Se1 C1 1.941(3)
Se1 Cu1 2.3152(7)
Se1 Cu2 2.3180(6)
Cu3 Cu1 2.6534(7)
Cu3 Cu2 2.6762(8)
Cu1 Cu2 2.7947(9)
C49 C54 1.395(4)
C49 C50 1.402(4)
C54 C53 1.401(4)
C54 C61 1.498(4)
C61 C66 1.410(4)
C61 C62 1.413(4)
C66 C65 1.398(4)
C66 C72 1.505(4)
C65 C64 1.393(4)
C65 H65 0.9500
C64 C63 1.387(4)
C64 C71 1.504(4)
C71 H71A 0.9800
C71 H71B 0.9800
C71 H71C 0.9800
C63 C62 1.388(4)
C63 H63 0.9500
C62 C70 1.509(4)
C70 H70A 0.9800
C70 H70B 0.9800
C70 H70C 0.9800
C72 H72A 0.9800
C72 H72B 0.9800
C72 H72C 0.9800
C53 C52 1.384(4)
C53 H53 0.9500
C52 C51 1.384(4)
C52 H52 0.9500
C51 C50 1.397(4)
C51 H51 0.9500
C50 C55 1.500(4)
C55 C60 1.395(4)
C55 C56 1.402(4)
C60 C59 1.393(4)
C60 C69 1.507(4)
C69 H69A 0.9800
C69 H69B 0.9800
C69 H69C 0.9800
C59 C58 1.383(4)
C59 H59 0.9500
C58 C57 1.389(4)
C58 C68 1.515(4)
C57 C56 1.392(4)
C57 H57 0.9500
C56 C67 1.501(4)
C67 H67A 0.9800
C67 H67B 0.9800
C67 H67C 0.9800
C68 H68A 0.9800
C68 H68B 0.9800
C68 H68C 0.9800
C1 C2 1.408(4)
C1 C6 1.409(4)
C6 C5 1.399(4)
C6 C13 1.499(4)
C13 C18 1.407(4)
C13 C14 1.413(4)
C14 C15 1.392(4)
C14 C22 1.508(4)
C15 C16 1.393(4)
C15 H15 0.9500
C16 C17 1.388(4)
C16 C23 1.513(4)
C17 C18 1.390(4)
C17 H17 0.9500
C18 C24 1.503(4)
C24 H24A 0.9800
C24 H24B 0.9800
C24 H24C 0.9800
C23 H23A 0.9800
C23 H23B 0.9800
C23 H23C 0.9800
C22 H22A 0.9800
C22 H22B 0.9800
C22 H22C 0.9800
C5 C4 1.378(4)
C5 H5 0.9500
C4 C3 1.387(4)
C4 H4 0.9500
C3 C2 1.387(4)
C3 H3 0.9500
C2 C7 1.504(4)
C7 C12 1.401(4)
C7 C8 1.416(4)
C12 C11 1.390(4)
C12 C21 1.510(4)
C21 H21A 0.9800
C21 H21B 0.9800
C21 H21C 0.9800
C11 C10 1.391(4)
C11 H11 0.9500
C10 C9 1.389(4)
C10 C20 1.514(4)
C20 H20A 0.9800
C20 H20B 0.9800
C20 H20C 0.9800
C9 C8 1.392(4)
C9 H9 0.9500
C8 C19 1.501(4)
C19 H19A 0.9800
C19 H19B 0.9800
C19 H19C 0.9800
C25 C26 1.403(4)
C25 C30 1.408(4)
C30 C29 1.392(4)
C30 C37 1.504(4)
C37 C38 1.402(4)
C37 C42 1.407(4)
C38 C39 1.393(4)
C38 C46 1.509(4)
C39 C40 1.384(4)
C39 H39 0.9500
C40 C41 1.390(4)
C40 C47 1.513(4)
C41 C42 1.397(4)
C41 H41 0.9500
C42 C48 1.509(4)
C48 H48A 0.9800
C48 H48B 0.9800
C48 H48C 0.9800
C47 H47A 0.9800
C47 H47B 0.9800
C47 H47C 0.9800
C46 H46A 0.9800
C46 H46B 0.9800
C46 H46C 0.9800
C29 C28 1.380(4)
C29 H29 0.9500
C28 C27 1.383(4)
C28 H28 0.9500
C27 C26 1.396(4)
C27 H27 0.9500
C26 C31 1.503(4)
C31 C32 1.403(4)
C31 C36 1.409(4)
C36 C35 1.389(4)
C36 C45 1.498(4)
C45 H45A 0.9800
C45 H45B 0.9800
C45 H45C 0.9800
C35 C34 1.381(4)
C35 H35 0.9500
C34 C33 1.391(4)
C34 C44 1.507(4)
C44 H44A 0.9800
C44 H44B 0.9800
C44 H44C 0.9800
C33 C32 1.392(4)
C33 H33 0.9500
C32 C43 1.507(4)
C43 H43A 0.9800
C43 H43B 0.9800
C43 H43C 0.9800

loop_
_geom_torsion_atom_site_label_1
_geom_torsion_atom_site_label_2
_geom_torsion_atom_site_label_3
_geom_torsion_atom_site_label_4
_geom_torsion
C50 C49 C54 C53 0.1(4)
Se3 C49 C54 C53 -175.1(2)
C50 C49 C54 C61 -179.0(2)
Se3 C49 C54 C61 5.8(4)
C49 C54 C61 C66 88.1(3)
C53 C54 C61 C66 -91.0(3)
C49 C54 C61 C62 -103.0(3)
C53 C54 C61 C62 77.9(3)
C62 C61 C66 C65 -2.3(4)
C54 C61 C66 C65 166.6(2)
C62 C61 C66 C72 178.7(2)
C54 C61 C66 C72 -12.3(4)
C61 C66 C65 C64 2.9(4)
C72 C66 C65 C64 -178.1(3)
C66 C65 C64 C63 -1.0(4)
C66 C65 C64 C71 178.6(3)
C65 C64 C63 C62 -1.6(4)
C71 C64 C63 C62 178.8(3)
C64 C63 C62 C61 2.1(4)
C64 C63 C62 C70 -176.4(3)
C66 C61 C62 C63 -0.1(4)
C54 C61 C62 C63 -169.1(3)
C66 C61 C62 C70 178.4(3)
C54 C61 C62 C70 9.5(4)
C49 C54 C53 C52 0.3(4)
C61 C54 C53 C52 179.5(3)
C54 C53 C52 C51 -0.3(5)
C53 C52 C51 C50 -0.2(5)
C52 C51 C50 C49 0.6(4)
C52 C51 C50 C55 -177.6(3)
C54 C49 C50 C51 -0.6(4)
Se3 C49 C50 C51 174.9(2)
C54 C49 C50 C55 177.5(2)
Se3 C49 C50 C55 -7.0(3)
C51 C50 C55 C60 86.7(3)
C49 C50 C55 C60 -91.4(3)
C51 C50 C55 C56 -91.8(3)
C49 C50 C55 C56 90.1(3)
C56 C55 C60 C59 0.8(4)
C50 C55 C60 C59 -177.7(2)
C56 C55 C60 C69 -177.9(3)
C50 C55 C60 C69 3.6(4)
C55 C60 C59 C58 0.1(4)
C69 C60 C59 C58 178.8(3)
C60 C59 C58 C57 -0.8(4)
C60 C59 C58 C68 178.8(3)
C59 C58 C57 C56 0.5(4)
C68 C58 C57 C56 -179.1(3)
C58 C57 C56 C55 0.4(4)
C58 C57 C56 C67 -179.5(2)
C60 C55 C56 C57 -1.1(4)
C50 C55 C56 C57 177.4(2)
C60 C55 C56 C67 178.9(2)
C50 C55 C56 C67 -2.7(4)
C2 C1 C6 C5 1.0(4)
Se1 C1 C6 C5 178.1(2)
C2 C1 C6 C13 -175.5(3)
Se1 C1 C6 C13 1.6(4)
C5 C6 C13 C18 -82.6(3)
C1 C6 C13 C18 94.0(3)
C5 C6 C13 C14 83.7(3)
C1 C6 C13 C14 -99.7(3)
C18 C13 C14 C15 0.2(4)
C6 C13 C14 C15 -166.0(2)
C18 C13 C14 C22 174.6(2)
C6 C13 C14 C22 8.5(4)
C13 C14 C15 C16 0.1(4)
C22 C14 C15 C16 -174.4(2)
C14 C15 C16 C17 -1.5(4)
C14 C15 C16 C23 177.8(2)
C15 C16 C17 C18 2.6(4)
C23 C16 C17 C18 -176.7(3)
C16 C17 C18 C13 -2.4(4)
C16 C17 C18 C24 173.6(3)
C14 C13 C18 C17 0.9(4)
C6 C13 C18 C17 167.4(2)
C14 C13 C18 C24 -175.1(2)
C6 C13 C18 C24 -8.6(4)
C1 C6 C5 C4 -1.3(4)
C13 C6 C5 C4 175.5(3)
C6 C5 C4 C3 0.3(5)
C5 C4 C3 C2 1.1(5)
C4 C3 C2 C1 -1.4(4)
C4 C3 C2 C7 179.3(3)
C6 C1 C2 C3 0.3(4)
Se1 C1 C2 C3 -176.9(2)
C6 C1 C2 C7 179.5(2)
Se1 C1 C2 C7 2.3(4)
C3 C2 C7 C12 97.3(3)
C1 C2 C7 C12 -82.0(3)
C3 C2 C7 C8 -75.5(3)
C1 C2 C7 C8 105.3(3)
C8 C7 C12 C11 2.7(4)
C2 C7 C12 C11 -169.9(2)
C8 C7 C12 C21 -178.2(2)
C2 C7 C12 C21 9.2(4)
C7 C12 C11 C10 -0.9(4)
C21 C12 C11 C10 -180.0(2)
C12 C11 C10 C9 -1.4(4)
C12 C11 C10 C20 174.6(3)
C11 C10 C9 C8 1.8(4)
C20 C10 C9 C8 -174.1(3)
C10 C9 C8 C7 0.0(4)
C10 C9 C8 C19 178.7(3)
C12 C7 C8 C9 -2.3(4)
C2 C7 C8 C9 170.6(2)
C12 C7 C8 C19 179.0(2)
C2 C7 C8 C19 -8.1(4)
C26 C25 C30 C29 -4.6(4)
Se2 C25 C30 C29 -178.30(19)
C26 C25 C30 C37 172.0(2)
Se2 C25 C30 C37 -1.7(3)
C29 C30 C37 C38 102.0(3)
C25 C30 C37 C38 -74.7(3)
C29 C30 C37 C42 -71.7(3)
C25 C30 C37 C42 111.7(3)
C42 C37 C38 C39 -2.9(4)
C30 C37 C38 C39 -176.5(2)
C42 C37 C38 C46 176.8(2)
C30 C37 C38 C46 3.1(4)
C37 C38 C39 C40 0.6(4)
C46 C38 C39 C40 -179.1(2)
C38 C39 C40 C41 1.6(4)
C38 C39 C40 C47 -177.3(3)
C39 C40 C41 C42 -1.5(4)
C47 C40 C41 C42 177.4(3)
C40 C41 C42 C37 -0.7(4)
C40 C41 C42 C48 178.8(2)
C38 C37 C42 C41 2.9(4)
C30 C37 C42 C41 176.6(2)
C38 C37 C42 C48 -176.6(2)
C30 C37 C42 C48 -2.9(4)
C25 C30 C29 C28 0.4(4)
C37 C30 C29 C28 -176.4(3)
C30 C29 C28 C27 2.8(4)
C29 C28 C27 C26 -1.8(4)
C28 C27 C26 C25 -2.3(4)
C28 C27 C26 C31 174.3(3)
C30 C25 C26 C27 5.5(4)
Se2 C25 C26 C27 179.1(2)
C30 C25 C26 C31 -170.8(2)
Se2 C25 C26 C31 2.7(4)
C27 C26 C31 C32 -98.2(3)
C25 C26 C31 C32 78.2(3)
C27 C26 C31 C36 74.9(3)
C25 C26 C31 C36 -108.7(3)
C32 C31 C36 C35 0.1(4)
C26 C31 C36 C35 -173.0(2)
C32 C31 C36 C45 -179.8(2)
C26 C31 C36 C45 7.1(4)
C31 C36 C35 C34 2.4(4)
C45 C36 C35 C34 -177.7(3)
C36 C35 C34 C33 -3.1(4)
C36 C35 C34 C44 175.6(3)
C35 C34 C33 C32 1.4(4)
C44 C34 C33 C32 -177.3(3)
C34 C33 C32 C31 1.0(4)
C34 C33 C32 C43 -179.7(3)
C36 C31 C32 C33 -1.7(4)
C26 C31 C32 C33 171.4(2)
C36 C31 C32 C43 179.0(2)
C26 C31 C32 C43 -7.9(4)
